data_7242223
loop_
_publ_author_name
'Kassin, Victor-Emmanuel H.'
'Morodo, Romain'
'Toupy, Thomas'
'Jacquemin, Isaline'
'Van Hecke, Kristof'
'Robiette, Rapha\"el'
'Monbaliu, Jean-Christophe M.'

_publ_section_title
;
 A modular, low footprint and scalable flow platform for the expedient
 \a-aminohydroxylation of enolizable ketones
;
_journal_issue 6
_journal_name_full 'Green Chemistry'
_journal_page_first 2336
_journal_page_last 2351
_journal_paper_doi 10.1039/D0GC04395H
_journal_volume 23
_journal_year 2021
_chemical_formula_moiety 'C11 H13 N O2'
_chemical_formula_sum 'C11 H13 N O2'
_chemical_formula_weight 191.22
_space_group_crystal_system monoclinic
_space_group_IT_number 14
_space_group_name_Hall '-P 2ybc'
_space_group_name_H-M_alt 'P 1 21/c 1'
_atom_sites_solution_hydrogens mixed
_atom_sites_solution_primary direct
_audit_creation_date 2019-06-14
_audit_creation_method
;
Olex2 1.2
(compiled May 18 2018 14:05:52 for OlexSys, GUI svn.r5506)
;
_audit_update_record
;
2020-11-24 deposited with the CCDC.	2021-02-01 downloaded from the CCDC.
;
_cell_angle_alpha 90
_cell_angle_beta 99.123(3)
_cell_angle_gamma 90
_cell_formula_units_Z 4
_cell_length_a 9.0379(3)
_cell_length_b 10.0440(3)
_cell_length_c 11.0835(3)
_cell_measurement_reflns_used 4897
_cell_measurement_temperature 100.0
_cell_measurement_theta_max 75.0820
_cell_measurement_theta_min 4.9080
_cell_volume 993.40(5)
_computing_cell_refinement 'CrysAlisPro 1.171.39.46 (Rigaku OD, 2018)'
_computing_data_collection 'CrysAlisPro 1.171.39.46 (Rigaku OD, 2018)'
_computing_data_reduction 'CrysAlisPro 1.171.39.46 (Rigaku OD, 2018)'
_computing_molecular_graphics 'Olex2 (Dolomanov et al., 2009)'
_computing_publication_material 'Olex2 (Dolomanov et al., 2009)'
_computing_structure_refinement 'ShelXL (Sheldrick, 2015)'
_computing_structure_solution 'ShelXS (Sheldrick, 2008)'
_diffrn_ambient_environment N~2~
_diffrn_ambient_temperature 100.0
_diffrn_detector 'CCD plate'
_diffrn_detector_area_resol_mean 10.4839
_diffrn_detector_type Atlas
_diffrn_measured_fraction_theta_full 1.000
_diffrn_measured_fraction_theta_max 0.988
_diffrn_measurement_details
;
List of Runs (angles in degrees, time in seconds):

  # Type    Start    End  Width  t~exp~   \w     \q     \k     \f   Frames
#--------------------------------------------------------------------------
  1  \w    -66.00  32.00   1.00    2.00    --  -41.80  38.00   0.00   98
  2  \w    -66.00  32.00   1.00    2.00    --  -41.80  38.00 -90.00   98
  3  \w     23.00  98.00   1.00    2.00    --   41.80-125.00  90.00   75
  4  \w     14.00 115.00   1.00    2.00    --   41.80  57.00 -90.00  101
  5  \w      1.00  83.00   1.00    2.00    --   41.80 -99.00 -90.00   82
  6  \w    -30.00  70.00   1.00    2.00    --   41.80 -57.00  30.00  100
  7  \w     33.00 137.00   1.00    6.00    --  109.13 -30.00 120.00  104
  8  \w     36.00 117.00   1.00    6.00    --  109.13-125.00 120.00   81
  9  \w     36.00 135.00   1.00    6.00    --  109.13 -45.00-150.00   99
 10  \w     83.00 178.00   1.00    6.00    --  109.13  45.00  60.00   95
 11  \w     94.00 178.00   1.00    6.00    --  109.13 125.00 -90.00   84
 12  \w     36.00 135.00   1.00    6.00    --  109.13 -45.00  30.00   99
 13  \w     33.00 142.00   1.00    6.00    --  109.13 -77.00-120.00  109
 14  \w     33.00 142.00   1.00    6.00    --  109.13 -77.00   0.00  109
 15  \w     37.00 123.00   1.00    6.00    --  109.13-133.00-113.00   86
 16  \w     28.00 162.00   1.00    6.00    --  109.13 -15.00 -60.00  134
 17  \w     14.00 115.00   1.00    2.00    --   41.80  57.00 150.00  101
 18  \w     14.00 115.00   1.00    2.00    --   41.80  57.00-150.00  101
 19  \w     14.00 115.00   1.00    2.00    --   41.80  57.00  30.00  101
 20  \w      9.00 118.00   1.00    2.00    --   41.80  77.00 -60.00  109
 21  \w     77.00 178.00   1.00    6.00    --  109.13  77.00 150.00  101
 22  \w     56.00 178.00   1.00    6.00    --  109.13  15.00 -60.00  122
 23  \w     81.00 178.00   1.00    6.00    --  109.13  30.00   0.00   97
 24  \w     79.00 178.00   1.00    6.00    --  109.13  68.00  77.00   99
 25  \w     56.00 178.00   1.00    6.00    --  109.13  15.00-180.00  122
 26  \w     83.00 178.00   1.00    6.00    --  109.13  45.00 -60.00   95
 27  \w     83.00 178.00   1.00    6.00    --  109.13  45.00  30.00   95
 28  \w     77.00 178.00   1.00    6.00    --  109.13  77.00-180.00  101
 29  \w      1.00  83.00   1.00    2.00    --   41.80 -99.00-180.00   82
 30  \w      9.00 118.00   1.00    2.00    --   41.80  77.00-180.00  109
 31  \w      9.00 118.00   1.00    2.00    --   41.80  77.00  60.00  109
;
_diffrn_measurement_device 'four-circle diffractometer'
_diffrn_measurement_device_type 'SuperNova, Dual, Cu at home/near, Atlas'
_diffrn_measurement_method '\w scans'
_diffrn_orient_matrix_type 'CrysAlisPro convention (1999,Acta A55,543-557)'
_diffrn_orient_matrix_UB_11 0.0823683000
_diffrn_orient_matrix_UB_12 -0.0345238000
_diffrn_orient_matrix_UB_13 -0.1074844000
_diffrn_orient_matrix_UB_21 0.0190360000
_diffrn_orient_matrix_UB_22 0.1494519000
_diffrn_orient_matrix_UB_23 -0.0247110000
_diffrn_orient_matrix_UB_31 0.1504254000
_diffrn_orient_matrix_UB_32 -0.0000449000
_diffrn_orient_matrix_UB_33 0.0875947000
_diffrn_radiation_monochromator mirror
_diffrn_radiation_probe x-ray
_diffrn_radiation_type CuK\a
_diffrn_radiation_wavelength 1.54184
_diffrn_reflns_av_R_equivalents 0.0860
_diffrn_reflns_av_unetI/netI 0.0401
_diffrn_reflns_Laue_measured_fraction_full 1.000
_diffrn_reflns_Laue_measured_fraction_max 0.988
_diffrn_reflns_limit_h_max 11
_diffrn_reflns_limit_h_min -10
_diffrn_reflns_limit_k_max 12
_diffrn_reflns_limit_k_min -12
_diffrn_reflns_limit_l_max 13
_diffrn_reflns_limit_l_min -13
_diffrn_reflns_number 18075
_diffrn_reflns_point_group_measured_fraction_full 1.000
_diffrn_reflns_point_group_measured_fraction_max 0.988
_diffrn_reflns_theta_full 67.684
_diffrn_reflns_theta_max 75.607
_diffrn_reflns_theta_min 4.956
_diffrn_source 'micro-focus sealed X-ray tube'
_diffrn_source_type 'SuperNova (Cu) X-ray Source'
_exptl_absorpt_coefficient_mu 0.716
_exptl_absorpt_correction_T_max 1.000
_exptl_absorpt_correction_T_min 0.857
_exptl_absorpt_correction_type gaussian
_exptl_absorpt_process_details
;
CrysAlisPro 1.171.39.46 (Rigaku Oxford Diffraction, 2018)
Numerical absorption correction based on gaussian integration over
			a multifaceted crystal model
Empirical absorption correction using spherical harmonics,
 implemented in SCALE3 ABSPACK scaling algorithm.
;
_exptl_crystal_colour 'clear colourless'
_exptl_crystal_colour_lustre clear
_exptl_crystal_colour_primary colourless
_exptl_crystal_density_diffrn 1.279
_exptl_crystal_description block
_exptl_crystal_F_000 408
_exptl_crystal_size_max 0.191
_exptl_crystal_size_mid 0.089
_exptl_crystal_size_min 0.079
_refine_diff_density_max 0.199
_refine_diff_density_min -0.272
_refine_diff_density_rms 0.049
_refine_ls_extinction_method none
_refine_ls_goodness_of_fit_ref 1.054
_refine_ls_hydrogen_treatment mixed
_refine_ls_matrix_type full
_refine_ls_number_parameters 133
_refine_ls_number_reflns 2033
_refine_ls_number_restraints 2
_refine_ls_restrained_S_all 1.055
_refine_ls_R_factor_all 0.0604
_refine_ls_R_factor_gt 0.0447
_refine_ls_shift/su_max 0.000
_refine_ls_shift/su_mean 0.000
_refine_ls_structure_factor_coef Fsqd
_refine_ls_weighting_details 'w=1/[\s^2^(Fo^2^)+(0.0554P)^2^+0.2815P] where P=(Fo^2^+2Fc^2^)/3'
_refine_ls_weighting_scheme calc
_refine_ls_wR_factor_gt 0.1086
_refine_ls_wR_factor_ref 0.1220
_reflns_Friedel_coverage 0.000
_reflns_number_gt 1589
_reflns_number_total 2033
_reflns_threshold_expression 'I > 2\s(I)'
_cod_data_source_file d0gc04395h2.cif
_cod_data_source_block jcm010
_cod_depositor_comments 'Adding full bibliography for 7242218--7242224.cif.'
_cod_database_code 7242223
_shelx_shelxl_version_number 2018/3
_chemical_oxdiff_formula 'C11 H13 N O2'
_shelx_space_group_comment
;
The symmetry employed for this shelxl refinement is uniquely defined
by the following loop, which should always be used as a source of
symmetry information in preference to the above space-group names.
They are only intended as comments.
;
_reflns_odcompleteness_completeness 100.00
_reflns_odcompleteness_iscentric 1
_reflns_odcompleteness_theta 66.97
_olex2_refinement_description
;
1. Fixed Uiso
 At 1.2 times of:
  All C(H,H) groups, H9 of C9, H11 of C11, H8 of C8, H10 of C10, H7 of C7,
  All C(H,H,H) groups
 At 1.5 times of:
  H1 of C3
2. Restrained distances
 O1-H1
 0.84 with sigma of 0.01
 N1-H1A
 0.88 with sigma of 0.01
3.a Secondary CH2 refined with riding coordinates:
 C2(H2A,H2B), C3(H3A,H3B), C4(H4A,H4B)
3.b Aromatic/amide H refined with riding coordinates:
 C7(H7), C8(H8), C9(H9), C10(H10), C11(H11)
;
_olex2_exptl_crystal_mounting_method 'mounted on a nylon loop'
_olex2_submission_special_instructions 'No special instructions were received'
_oxdiff_exptl_absorpt_empirical_details
;
Empirical correction (ABSPACK) includes:
- Absorption correction using spherical harmonics
- Frame scaling
;
_oxdiff_exptl_absorpt_empirical_full_max 2.148
_oxdiff_exptl_absorpt_empirical_full_min 0.471

loop_
_space_group_symop_operation_xyz
'x, y, z'
'-x, y+1/2, -z+1/2'
'-x, -y, -z'
'x, -y-1/2, z-1/2'

loop_
_atom_site_label
_atom_site_type_symbol
_atom_site_fract_x
_atom_site_fract_y
_atom_site_fract_z
_atom_site_U_iso_or_equiv
_atom_site_adp_type
_atom_site_occupancy
_atom_site_site_symmetry_order
_atom_site_calc_flag
_atom_site_refinement_flags_posn
_atom_site_refinement_flags_adp
_atom_site_refinement_flags_occupancy
_atom_site_disorder_assembly
_atom_site_disorder_group
O1 O 0.35769(15) 0.02437(11) 0.89478(11) 0.0284(3) Uani 1 1 d D . . . .
O2 O 0.36491(14) 0.18212(11) 0.64694(10) 0.0289(3) Uani 1 1 d . . . . .
N1 N 0.44233(16) 0.13877(12) 0.94909(12) 0.0226(3) Uani 1 1 d D . . . .
C1 C 0.48999(18) 0.21623(14) 0.84940(14) 0.0202(3) Uani 1 1 d . . . . .
C2 C 0.63431(19) 0.15758(16) 0.81469(16) 0.0281(4) Uani 1 1 d . . . . .
H2A H 0.643879 0.170550 0.727718 0.034 Uiso 1 1 calc R . . . .
H2B H 0.651711 0.063378 0.839173 0.034 Uiso 1 1 calc R . . . .
C3 C 0.7267(2) 0.25739(17) 0.90193(18) 0.0320(4) Uani 1 1 d . . . . .
H3A H 0.770433 0.218522 0.981720 0.038 Uiso 1 1 calc R . . . .
H3B H 0.803525 0.305789 0.864685 0.038 Uiso 1 1 calc R . . . .
H1 H 0.409(2) -0.0402(18) 0.930(2) 0.048 Uiso 1 1 d DR . . . .
H1A H 0.375(2) 0.1860(19) 0.9820(18) 0.038 Uiso 1 1 d DR . . . .
C4 C 0.58260(19) 0.33849(15) 0.90573(15) 0.0249(4) Uani 1 1 d . . . . .
H4A H 0.572897 0.418030 0.852305 0.030 Uiso 1 1 calc R . . . .
H4B H 0.565657 0.361408 0.989335 0.030 Uiso 1 1 calc R . . . .
C5 C 0.36155(19) 0.23858(14) 0.74435(14) 0.0206(3) Uani 1 1 d . . . . .
C6 C 0.23408(18) 0.32870(14) 0.75797(14) 0.0210(3) Uani 1 1 d . . . . .
C7 C 0.22810(19) 0.40206(14) 0.86449(15) 0.0225(3) Uani 1 1 d . . . . .
H7 H 0.305258 0.392536 0.932888 0.027 Uiso 1 1 calc R . . . .
C8 C 0.1098(2) 0.48867(16) 0.87051(16) 0.0284(4) Uani 1 1 d . . . . .
H8 H 0.106010 0.538099 0.943041 0.034 Uiso 1 1 calc R . . . .
C9 C -0.0030(2) 0.50314(17) 0.77077(19) 0.0336(4) Uani 1 1 d . . . . .
H9 H -0.084130 0.562096 0.775228 0.040 Uiso 1 1 calc R . . . .
C10 C 0.0026(2) 0.43155(17) 0.66445(18) 0.0331(4) Uani 1 1 d . . . . .
H10 H -0.074253 0.442140 0.596010 0.040 Uiso 1 1 calc R . . . .
C11 C 0.1198(2) 0.34498(15) 0.65799(16) 0.0261(4) Uani 1 1 d . . . . .
H11 H 0.122912 0.296067 0.585061 0.031 Uiso 1 1 calc R . . . .

loop_
_atom_site_aniso_label
_atom_site_aniso_U_11
_atom_site_aniso_U_22
_atom_site_aniso_U_33
_atom_site_aniso_U_23
_atom_site_aniso_U_13
_atom_site_aniso_U_12
O1 0.0322(7) 0.0207(5) 0.0288(7) 0.0050(4) -0.0059(5) -0.0066(5)
O2 0.0401(7) 0.0289(6) 0.0173(6) -0.0024(4) 0.0035(5) 0.0040(5)
N1 0.0285(8) 0.0179(6) 0.0205(7) 0.0008(5) 0.0014(6) -0.0022(5)
C1 0.0254(8) 0.0173(7) 0.0175(8) 0.0000(5) 0.0021(6) 0.0004(6)
C2 0.0289(9) 0.0276(8) 0.0280(9) -0.0016(6) 0.0054(8) 0.0039(6)
C3 0.0258(9) 0.0313(8) 0.0383(10) -0.0004(7) 0.0029(8) -0.0008(7)
C4 0.0302(9) 0.0194(7) 0.0242(9) -0.0010(6) 0.0019(7) -0.0012(6)
C5 0.0276(9) 0.0163(6) 0.0180(8) 0.0012(5) 0.0042(6) -0.0022(6)
C6 0.0245(8) 0.0170(7) 0.0209(8) 0.0023(5) 0.0018(7) -0.0013(6)
C7 0.0267(9) 0.0208(7) 0.0198(8) 0.0017(6) 0.0032(7) -0.0002(6)
C8 0.0304(9) 0.0236(7) 0.0324(10) -0.0029(6) 0.0082(8) 0.0005(6)
C9 0.0265(9) 0.0252(8) 0.0480(12) 0.0004(7) 0.0030(9) 0.0044(7)
C10 0.0285(10) 0.0288(8) 0.0375(10) 0.0012(7) -0.0082(8) 0.0004(7)
C11 0.0308(9) 0.0225(7) 0.0232(9) -0.0004(6) -0.0014(7) -0.0026(6)

loop_
_atom_type_symbol
_atom_type_description
_atom_type_scat_dispersion_real
_atom_type_scat_dispersion_imag
_atom_type_scat_source
C C 0.0181 0.0091 'International Tables Vol C Tables 4.2.6.8 and 6.1.1.4'
H H 0.0000 0.0000 'International Tables Vol C Tables 4.2.6.8 and 6.1.1.4'
N N 0.0311 0.0180 'International Tables Vol C Tables 4.2.6.8 and 6.1.1.4'
O O 0.0492 0.0322 'International Tables Vol C Tables 4.2.6.8 and 6.1.1.4'

loop_
_exptl_crystal_face_index_h
_exptl_crystal_face_index_k
_exptl_crystal_face_index_l
_exptl_crystal_face_perp_dist
5 -1 1 0.0311
-1 2 7 0.0470
0 3 -7 0.1201
-5 0 -3 0.0480
-6 -2 1 0.0267
0 -3 7 0.0464
5 1 2 0.0441
5 2 -3 0.0941
4 -3 -4 0.0446
-4 3 4 0.0446
4 3 4 0.0396
-4 -3 -4 0.0391
-2 6 0 0.0850
2 -6 0 0.0405

loop_
_geom_angle_atom_site_label_1
_geom_angle_atom_site_label_2
_geom_angle_atom_site_label_3
_geom_angle
_geom_angle_site_symmetry_1
_geom_angle_site_symmetry_3
_geom_angle_publ_flag
O1 N1 C1 107.70(11) . . ?
N1 C1 C2 110.31(13) . . ?
N1 C1 C4 108.56(12) . . ?
N1 C1 C5 111.93(13) . . ?
C2 C1 C4 88.80(12) . . ?
C5 C1 C2 116.07(13) . . ?
C5 C1 C4 119.01(12) . . ?
C1 C2 C3 89.45(12) . . ?
C4 C3 C2 89.14(13) . . ?
C3 C4 C1 88.57(12) . . ?
O2 C5 C1 118.87(14) . . ?
O2 C5 C6 119.87(15) . . ?
C6 C5 C1 121.25(13) . . ?
C7 C6 C5 122.58(15) . . ?
C11 C6 C5 118.40(14) . . ?
C11 C6 C7 118.95(15) . . ?
C8 C7 C6 120.22(16) . . ?
C9 C8 C7 120.10(16) . . ?
C8 C9 C10 120.07(16) . . ?
C11 C10 C9 120.12(17) . . ?
C10 C11 C6 120.55(16) . . ?

loop_
_geom_bond_atom_site_label_1
_geom_bond_atom_site_label_2
_geom_bond_distance
_geom_bond_site_symmetry_2
_geom_bond_publ_flag
O1 N1 1.4566(17) . ?
O2 C5 1.2241(19) . ?
N1 C1 1.4706(18) . ?
C1 C2 1.535(2) . ?
C1 C4 1.560(2) . ?
C1 C5 1.525(2) . ?
C2 C3 1.543(2) . ?
C3 C4 1.542(2) . ?
C5 C6 1.491(2) . ?
C6 C7 1.400(2) . ?
C6 C11 1.399(2) . ?
C7 C8 1.388(2) . ?
C8 C9 1.387(3) . ?
C9 C10 1.388(3) . ?
C10 C11 1.381(2) . ?

loop_
_exptl_oxdiff_crystal_face_indexfrac_h
_exptl_oxdiff_crystal_face_indexfrac_k
_exptl_oxdiff_crystal_face_indexfrac_l
_exptl_oxdiff_crystal_face_x
_exptl_oxdiff_crystal_face_y
_exptl_oxdiff_crystal_face_z
5.0013 -0.9998 0.9999 0.3390 -0.0789 0.8399
-1.0052 2.0005 6.9922 -0.9034 0.1071 0.4612
-0.0006 3.0039 -6.9940 0.6480 0.6218 -0.6129
-4.9994 -0.0009 -2.9975 -0.0896 -0.0212 -1.0146
-5.9988 -2.0036 0.9991 -0.5323 -0.4383 -0.8148
0.0006 -3.0039 6.9940 -0.6480 -0.6218 0.6129
4.9986 1.0019 1.9982 0.1624 0.1955 0.9269
4.9995 2.0036 -2.9972 0.6648 0.4687 0.4894
4.0054 -3.0011 -3.9946 0.8629 -0.2736 0.2528
-4.0054 3.0011 3.9946 -0.8629 0.2736 -0.2528
3.9955 3.0032 3.9954 -0.2040 0.4262 0.9509
-3.9955 -3.0032 -3.9954 0.2040 -0.4262 -0.9509
-2.0070 6.0050 -0.0023 -0.3724 0.8593 -0.3024
2.0070 -6.0050 0.0023 0.3724 -0.8593 0.3024
